data_1507459
loop_
_publ_author_name
'Dosa, Peter I.'
'Whitener, Glenn D.'
'Vollhardt, K. Peter C.'
'Bond, Andrew D.'
'Teat, Simon J.'

_publ_section_title
;
 Cobalt-Mediated Synthesis of Angular [4]Phenylene: Structural
 Characterization of a Metallacyclopentadiene(Alkyne) Intermediate and Its
 Thermal and Photochemical Conversion
;
_journal_issue 12
_journal_name_full 'Organic Letters'
_journal_page_first 2075
_journal_paper_doi 10.1021/ol025956o
_journal_volume 4
_journal_year 2002
_chemical_formula_moiety 'C34 H27 Co, 0.5(C4 H8 O)'
_chemical_formula_sum 'C36 H31 Co O0.5'
_chemical_formula_weight 530.57
_space_group_IT_number 15
_symmetry_cell_setting monoclinic
_symmetry_Int_Tables_number 15
_symmetry_space_group_name_Hall '-C 2yc'
_symmetry_space_group_name_H-M 'C 1 2/c 1'
_audit_creation_date 'Fri Sep 21 15:48:07 2001'
_audit_creation_method 'by teXsan plus manual editing'
_cell_angle_alpha 90
_cell_angle_beta 96.501(1)
_cell_angle_gamma 90
_cell_formula_units_Z 8
_cell_length_a 14.4895(8)
_cell_length_b 9.0045(5)
_cell_length_c 40.411(2)
_cell_measurement_reflns_used 3247
_cell_measurement_temperature 138.2
_cell_measurement_theta_max 22.5
_cell_measurement_theta_min 1.5
_cell_volume 5238.5(5)
_computing_cell_refinement 'Bruker SAINT v5.04'
_computing_data_collection 'Bruker SMART v5.0'
_computing_data_reduction 'Bruker SAINT v5.04'
_computing_publication_material teXsan
_computing_structure_refinement teXsan
_computing_structure_solution SIR97
_diffrn_measured_fraction_theta_full 0.8962
_diffrn_measured_fraction_theta_max 0.8962
_diffrn_measurement_device_type 'SMART CCD'
_diffrn_measurement_method \w-scan
_diffrn_radiation_type 'Mo K\a'
_diffrn_radiation_wavelength 0.7107
_diffrn_reflns_av_R_equivalents 0.047
_diffrn_reflns_limit_h_max 16
_diffrn_reflns_limit_h_min 0
_diffrn_reflns_limit_k_max 10
_diffrn_reflns_limit_k_min 0
_diffrn_reflns_limit_l_max 47
_diffrn_reflns_limit_l_min -48
_diffrn_reflns_number 4739
_diffrn_reflns_theta_full 25.64
_diffrn_reflns_theta_max 25.64
_diffrn_standards_number 0
_exptl_absorpt_coefficient_mu 0.681
_exptl_absorpt_correction_T_max 0.934
_exptl_absorpt_correction_T_min 0.589
_exptl_absorpt_correction_type multi-scan
_exptl_absorpt_process_details 'Blessing, 1995'
_exptl_crystal_density_diffrn 1.345
_exptl_crystal_density_method 'not measured'
_exptl_crystal_description plate
_exptl_crystal_size_max 0.230
_exptl_crystal_size_mid 0.190
_exptl_crystal_size_min 0.100
_refine_diff_density_max 0.55
_refine_diff_density_min -0.59
_refine_ls_extinction_method none
_refine_ls_goodness_of_fit_ref 1.316
_refine_ls_hydrogen_treatment noref
_refine_ls_number_parameters 333
_refine_ls_number_reflns 2605
_refine_ls_R_factor_gt 0.0394
_refine_ls_shift/su_max 0.0005
_refine_ls_structure_factor_coef F
_refine_ls_weighting_details 'w = 1/[\s^2^(Fo) + 0.00022|Fo|^2^]'
_refine_ls_weighting_scheme calc
_refine_ls_wR_factor_ref 0.0396
_reflns_number_gt 2605
_reflns_number_total 4440
_reflns_threshold_expression F^2^>3.0\s(F^2^)
_cod_data_source_file ol025956o_s2.cif
_cod_data_source_block PID385
_cod_depositor_comments
;
 Marking atoms 'C100' and 'C101' as dummy atoms.

 Antanas Vaitkus,
 2017-02-19

 Changing the values of data items related to the _atom_site_label data item
 (e. g. _geom_bond_atom_site_label_*) to match the _atom_site_label values.

 Antanas Vaitkus,
 2017-01-06
;
_cod_original_sg_symbol_H-M C2/c
_cod_original_formula_sum 'C36 H31 Co O0.50'
_cod_database_code 1507459

loop_
_symmetry_equiv_pos_as_xyz
'x, y, z'
'-x, y, 1/2-z'
'-x, -y, -z'
'x, -y, 1/2+z'
'1/2+x, 1/2+y, z'
'1/2-x, 1/2+y, 1/2-z'
'1/2-x, 1/2-y, -z'
'1/2+x, 1/2-y, 1/2+z'

loop_
_atom_site_label
_atom_site_type_symbol
_atom_site_fract_x
_atom_site_fract_y
_atom_site_fract_z
_atom_site_U_iso_or_equiv
_atom_site_adp_type
_atom_site_occupancy
_atom_site_calc_flag
_atom_site_refinement_flags
Co1 Co 0.66868(4) -0.08382(6) 0.58979(1) 0.0171 Uani 1.00 d .
O1 O 0.5000 0.5301(5) 0.7500 0.055(2) Uani 1.00 d S
C1 C 0.6741(3) -0.2444(4) 0.62580(9) 0.022(1) Uani 1.00 d .
C2 C 0.7422(3) -0.1363(4) 0.63441(10) 0.026(1) Uani 1.00 d .
C3 C 0.8020(3) -0.1309(5) 0.6083(1) 0.031(1) Uani 1.00 d .
C4 C 0.7695(3) -0.2377(4) 0.58429(10) 0.023(1) Uani 1.00 d .
C5 C 0.6908(3) -0.3090(4) 0.59497(10) 0.021(1) Uani 1.00 d .
C6 C 0.5981(3) -0.2883(6) 0.6464(1) 0.049(2) Uani 1.00 d .
C7 C 0.7514(4) -0.0445(5) 0.6658(1) 0.065(2) Uani 1.00 d .
C8 C 0.8863(3) -0.0345(6) 0.6084(2) 0.068(2) Uani 1.00 d .
C9 C 0.8122(4) -0.2726(5) 0.5528(1) 0.056(2) Uani 1.00 d .
C10 C 0.6365(3) -0.4323(5) 0.5771(1) 0.045(2) Uani 1.00 d .
C11 C 0.5678(2) 0.0642(4) 0.59014(9) 0.014(1) Uani 1.00 d .
C12 C 0.6499(2) 0.1263(4) 0.57771(9) 0.016(1) Uani 1.00 d .
C13 C 0.6376(2) 0.0333(4) 0.54914(9) 0.016(1) Uani 1.00 d .
C14 C 0.5539(2) -0.0328(4) 0.55982(9) 0.016(1) Uani 1.00 d .
C15 C 0.4935(3) -0.1430(4) 0.54157(9) 0.016(1) Uani 1.00 d .
C16 C 0.5184(3) -0.1999(4) 0.51142(9) 0.020(1) Uani 1.00 d .
C17 C 0.4653(3) -0.3045(4) 0.49324(9) 0.022(1) Uani 1.00 d .
C18 C 0.3839(3) -0.3558(4) 0.50395(10) 0.025(1) Uani 1.00 d .
C19 C 0.3566(3) -0.3027(5) 0.53352(10) 0.026(1) Uani 1.00 d .
C20 C 0.4104(3) -0.1989(4) 0.55230(9) 0.018(1) Uani 1.00 d .
C21 C 0.3904(2) -0.1400(4) 0.5836(1) 0.019(1) Uani 1.00 d .
C22 C 0.4019(2) -0.0681(5) 0.60863(9) 0.018(1) Uani 1.00 d .
C23 C 0.4459(2) 0.0373(4) 0.63116(9) 0.016(1) Uani 1.00 d .
C24 C 0.4198(2) 0.0819(4) 0.66128(9) 0.017(1) Uani 1.00 d .
C25 C 0.3523(2) 0.0615(4) 0.68695(9) 0.019(1) Uani 1.00 d .
C26 C 0.2768(3) -0.0113(5) 0.69578(10) 0.026(1) Uani 1.00 d .
C27 C 0.2504(3) 0.0281(5) 0.7273(1) 0.028(1) Uani 1.00 d .
C28 C 0.2989(3) 0.1320(5) 0.74742(10) 0.028(1) Uani 1.00 d .
C29 C 0.3774(3) 0.2059(4) 0.73814(10) 0.023(1) Uani 1.00 d .
C30 C 0.4022(3) 0.1685(4) 0.70754(9) 0.018(1) Uani 1.00 d .
C31 C 0.4694(3) 0.1886(4) 0.68181(9) 0.019(1) Uani 1.00 d .
C32 C 0.5473(3) 0.2571(4) 0.67273(9) 0.021(1) Uani 1.00 d .
C33 C 0.5754(3) 0.2132(4) 0.64197(10) 0.020(1) Uani 1.00 d .
C34 C 0.5285(2) 0.1066(4) 0.62124(9) 0.016(1) Uani 1.00 d .
C35 C 0.5265(4) 0.6208(7) 0.7777(1) 0.063(2) Uani 1.00 d .
C36 C 0.4961(4) 0.7739(6) 0.7681(1) 0.075(2) Uani 1.00 d .
C100 . 0.7357 -0.2115 0.6095 . . . dum .
C101 . 0.6025 0.0477 0.5692 . . . dum .
H1 H 0.5446 -0.3172 0.6320 0.0595 Uiso 1.00 calc .
H2 H 0.5832 -0.2062 0.6595 0.0595 Uiso 1.00 calc .
H3 H 0.6185 -0.3689 0.6605 0.0595 Uiso 1.00 calc .
H4 H 0.6917 -0.0121 0.6703 0.0767 Uiso 1.00 calc .
H5 H 0.7895 0.0395 0.6630 0.0767 Uiso 1.00 calc .
H6 H 0.7790 -0.1027 0.6839 0.0767 Uiso 1.00 calc .
H7 H 0.8734 0.0612 0.6165 0.0809 Uiso 1.00 calc .
H8 H 0.9029 -0.0265 0.5863 0.0809 Uiso 1.00 calc .
H9 H 0.9364 -0.0777 0.6224 0.0809 Uiso 1.00 calc .
H10 H 0.8642 -0.3361 0.5579 0.0671 Uiso 1.00 calc .
H11 H 0.8318 -0.1829 0.5434 0.0671 Uiso 1.00 calc .
H12 H 0.7675 -0.3203 0.5374 0.0671 Uiso 1.00 calc .
H13 H 0.5784 -0.4420 0.5856 0.0542 Uiso 1.00 calc .
H14 H 0.6702 -0.5225 0.5803 0.0542 Uiso 1.00 calc .
H15 H 0.6265 -0.4102 0.5540 0.0542 Uiso 1.00 calc .
H16 H 0.6941 0.1997 0.5856 0.0188 Uiso 1.00 calc .
H17 H 0.6709 0.0196 0.5304 0.0197 Uiso 1.00 calc .
H18 H 0.5738 -0.1651 0.5034 0.0234 Uiso 1.00 calc .
H19 H 0.4847 -0.3418 0.4731 0.0263 Uiso 1.00 calc .
H20 H 0.3468 -0.4268 0.4912 0.0304 Uiso 1.00 calc .
H21 H 0.3007 -0.3377 0.5410 0.0303 Uiso 1.00 calc .
H22 H 0.2439 -0.0832 0.6818 0.0313 Uiso 1.00 calc .
H23 H 0.1976 -0.0183 0.7348 0.0339 Uiso 1.00 calc .
H24 H 0.2785 0.1544 0.7684 0.0334 Uiso 1.00 calc .
H25 H 0.4109 0.2768 0.7521 0.0273 Uiso 1.00 calc .
H26 H 0.5803 0.3299 0.6864 0.0258 Uiso 1.00 calc .
H27 H 0.6290 0.2588 0.6349 0.0236 Uiso 1.00 calc .
H28 H 0.4967 0.5888 0.7962 0.0755 Uiso 1.00 calc .
H29 H 0.5920 0.6169 0.7832 0.0755 Uiso 1.00 calc .
H30 H 0.4358 0.7938 0.7732 0.0904 Uiso 1.00 calc .
H31 H 0.5384 0.8457 0.7793 0.0904 Uiso 1.00 calc .

loop_
_atom_site_aniso_label
_atom_site_aniso_U_11
_atom_site_aniso_U_22
_atom_site_aniso_U_33
_atom_site_aniso_U_12
_atom_site_aniso_U_13
_atom_site_aniso_U_23
Co1 0.0151 0.0210 0.0156 0.0021 0.0029 0.0014
O1 0.070(4) 0.030(3) 0.068(4) 0.0000 0.022(3) 0.0000
C1 0.022(2) 0.027(3) 0.018(2) 0.006(2) 0.004(2) 0.008(2)
C2 0.032(3) 0.020(3) 0.023(2) 0.011(2) -0.012(2) -0.003(2)
C3 0.011(2) 0.023(3) 0.057(3) 0.001(2) -0.001(2) 0.017(2)
C4 0.026(3) 0.021(3) 0.025(3) 0.012(2) 0.008(2) 0.010(2)
C5 0.023(3) 0.017(2) 0.022(3) 0.002(2) -0.002(2) 0.004(2)
C6 0.039(3) 0.067(4) 0.044(3) 0.020(3) 0.021(2) 0.030(3)
C7 0.094(4) 0.048(4) 0.043(3) 0.031(3) -0.037(3) -0.014(3)
C8 0.020(3) 0.051(4) 0.125(5) -0.008(2) -0.020(3) 0.037(3)
C9 0.072(4) 0.062(4) 0.042(3) 0.043(3) 0.037(3) 0.028(3)
C10 0.055(3) 0.027(3) 0.048(3) -0.004(3) -0.012(2) -0.005(3)
C11 0.013(2) 0.014(2) 0.015(2) -0.002(2) -0.001(2) 0.005(2)
C12 0.018(2) 0.011(2) 0.018(2) -0.001(2) 0.000(2) 0.002(2)
C13 0.013(2) 0.020(2) 0.016(2) -0.001(2) 0.004(2) -0.003(2)
C14 0.012(2) 0.019(2) 0.017(2) 0.002(2) -0.001(2) 0.002(2)
C15 0.017(2) 0.016(2) 0.014(2) 0.004(2) 0.002(2) 0.002(2)
C16 0.016(2) 0.022(3) 0.021(2) 0.001(2) 0.004(2) 0.003(2)
C17 0.020(2) 0.027(3) 0.019(2) 0.003(2) 0.002(2) -0.001(2)
C18 0.027(3) 0.027(3) 0.022(3) -0.005(2) -0.002(2) -0.011(2)
C19 0.018(2) 0.033(3) 0.027(3) -0.006(2) 0.005(2) -0.006(2)
C20 0.017(2) 0.019(2) 0.019(2) 0.001(2) 0.000(2) -0.002(2)
C21 0.014(2) 0.020(3) 0.024(3) -0.004(2) 0.005(2) 0.004(2)
C22 0.013(2) 0.025(3) 0.018(2) -0.002(2) 0.006(2) 0.002(2)
C23 0.014(2) 0.017(2) 0.018(2) 0.002(2) 0.003(2) -0.002(2)
C24 0.015(2) 0.017(2) 0.019(2) 0.005(2) 0.003(2) 0.001(2)
C25 0.019(2) 0.021(3) 0.017(2) 0.004(2) 0.003(2) 0.000(2)
C26 0.023(2) 0.032(3) 0.024(3) -0.004(2) 0.006(2) -0.007(2)
C27 0.025(3) 0.033(3) 0.028(3) -0.006(2) 0.010(2) 0.001(2)
C28 0.033(3) 0.035(3) 0.019(2) 0.004(2) 0.014(2) -0.001(2)
C29 0.027(3) 0.023(3) 0.018(2) 0.000(2) 0.003(2) -0.005(2)
C30 0.017(2) 0.021(3) 0.017(2) 0.004(2) 0.003(2) 0.003(2)
C31 0.021(2) 0.018(2) 0.018(2) 0.000(2) 0.005(2) 0.001(2)
C32 0.025(2) 0.021(3) 0.018(2) -0.004(2) 0.001(2) -0.005(2)
C33 0.018(2) 0.021(3) 0.021(2) -0.003(2) 0.005(2) 0.003(2)
C34 0.016(2) 0.015(2) 0.016(2) 0.003(2) 0.000(2) 0.001(2)
C35 0.055(4) 0.091(5) 0.044(4) 0.028(4) 0.016(3) 0.028(3)
C36 0.094(5) 0.064(4) 0.069(4) -0.019(4) 0.016(4) -0.034(3)

loop_
_atom_type_symbol
_atom_type_description
_atom_type_scat_dispersion_real
_atom_type_scat_dispersion_imag
_atom_type_scat_source
Co Co 0.349 0.972
;International Tables for Crystallography
(1992, Vol. C, Tables 4.2.6.8 and 6.1.1.1)
;
C C 0.003 0.002
;International Tables for Crystallography
(1992, Vol. C, Tables 4.2.6.8 and 6.1.1.1)
;
H H 0.000 0.000
;International Tables for Crystallography
(1992, Vol. C, Table 6.1.1.2)
;
O O 0.011 0.006
;International Tables for Crystallography
(1992, Vol. C, Tables 4.2.6.8 and 6.1.1.1)
;

loop_
_geom_angle_atom_site_label_1
_geom_angle_atom_site_label_2
_geom_angle_atom_site_label_3
_geom_angle
_geom_angle_site_symmetry_3
C100 Co1 C101 178.60(4) .
C35 O1 C35 108.8(5) .
C35 O1 C35 108.8(5) 2_656
C2 C1 C5 108.5(3) .
C2 C1 C6 125.7(4) .
C5 C1 C6 125.8(4) .
C1 C2 C3 107.8(4) .
C1 C2 C7 125.7(4) .
C3 C2 C7 126.5(4) .
C2 C3 C4 107.5(3) .
C2 C3 C8 125.1(4) .
C4 C3 C8 127.3(4) .
C3 C4 C5 108.5(4) .
C3 C4 C9 125.8(4) .
C5 C4 C9 125.7(4) .
C1 C5 C4 107.7(4) .
C1 C5 C10 126.5(4) .
C4 C5 C10 125.8(4) .
C12 C11 C14 88.9(3) .
C12 C11 C34 126.8(3) .
C14 C11 C34 144.2(3) .
C11 C12 C13 91.3(3) .
Co1 C13 C12 68.9(2) .
Co1 C13 C14 69.7(2) .
C12 C13 C14 91.8(3) .
C11 C14 C13 88.0(3) .
C11 C14 C15 145.4(3) .
C13 C14 C15 126.6(3) .
C14 C15 C16 119.0(3) .
C14 C15 C20 124.5(3) .
C16 C15 C20 116.5(3) .
C15 C16 C17 121.9(4) .
C16 C17 C18 120.5(4) .
C17 C18 C19 119.4(4) .
C18 C19 C20 120.5(4) .
C15 C20 C19 121.1(3) .
C15 C20 C21 113.7(3) .
C19 C20 C21 125.2(4) .
C20 C21 C22 157.6(4) .
C21 C22 C23 156.3(4) .
C22 C23 C24 128.0(3) .
C22 C23 C34 115.9(3) .
C24 C23 C34 116.0(3) .
C23 C24 C25 146.6(4) .
C23 C24 C31 123.1(3) .
C25 C24 C31 90.3(3) .
C24 C25 C26 147.2(4) .
C24 C25 C30 89.6(3) .
C26 C25 C30 123.2(3) .
C25 C26 C27 115.1(4) .
C26 C27 C28 121.9(4) .
C27 C28 C29 122.6(4) .
C28 C29 C30 115.3(4) .
C25 C30 C29 122.0(4) .
C25 C30 C31 90.2(3) .
C29 C30 C31 147.8(4) .
C24 C31 C30 89.9(3) .
C24 C31 C32 121.9(3) .
C30 C31 C32 148.2(4) .
C31 C32 C33 116.0(4) .
C32 C33 C34 123.5(4) .
C11 C34 C23 122.1(3) .
C11 C34 C33 118.4(3) .
C23 C34 C33 119.4(3) .
O1 C35 C36 106.6(4) .
C35 C36 C36 101.8(3) .
C35 C36 C36 101.8(3) 2_656

loop_
_geom_bond_atom_site_label_1
_geom_bond_atom_site_label_2
_geom_bond_distance
_geom_bond_site_symmetry_2
_geom_bond_publ_flag
Co1 C1 2.047(4) . yes
Co1 C2 2.043(4) . yes
Co1 C3 2.035(4) . yes
Co1 C4 2.044(4) . yes
Co1 C5 2.060(4) . yes
Co1 C11 1.979(4) . yes
Co1 C12 1.965(4) . yes
Co1 C13 1.961(4) . yes
Co1 C14 1.997(4) . yes
Co1 C100 1.6499(5) . yes
Co1 C101 1.6834(5) . yes
O1 C35 1.403(6) . yes
O1 C35 1.403(6) 2_656 yes
C1 C2 1.402(5) . yes
C1 C5 1.420(5) . yes
C1 C6 1.505(6) . yes
C2 C3 1.440(6) . yes
C2 C7 1.506(6) . yes
C3 C4 1.408(6) . yes
C3 C8 1.499(6) . yes
C4 C5 1.418(5) . yes
C4 C9 1.509(6) . yes
C5 C10 1.498(6) . yes
C11 C12 1.455(5) . yes
C11 C14 1.500(5) . yes
C11 C34 1.487(5) . yes
C12 C13 1.421(5) . yes
C13 C14 1.461(5) . yes
C14 C15 1.465(5) . yes
C15 C16 1.406(5) . yes
C15 C20 1.418(5) . yes
C16 C17 1.375(5) . yes
C17 C18 1.381(5) . yes
C18 C19 1.385(5) . yes
C19 C20 1.387(5) . yes
C20 C21 1.432(5) . yes
C21 C22 1.196(5) . yes
C22 C23 1.416(5) . yes
C23 C24 1.375(5) . yes
C23 C34 1.446(5) . yes
C24 C25 1.516(5) . yes
C24 C31 1.412(5) . yes
C25 C26 1.357(5) . yes
C25 C30 1.417(5) . yes
C26 C27 1.416(5) . yes
C27 C28 1.379(5) . yes
C28 C29 1.405(5) . yes
C29 C30 1.368(5) . yes
C30 C31 1.514(5) . yes
C31 C32 1.372(5) . yes
C32 C33 1.408(5) . yes
C33 C34 1.399(5) . yes
C35 C36 1.486(7) . yes
C36 C36 1.48(1) 2_656 yes

loop_
_geom_contact_atom_site_label_1
_geom_contact_atom_site_label_2
_geom_contact_distance
_geom_contact_site_symmetry_2
O1 C29 3.422(6) .
O1 C29 3.422(6) 2_656
C12 C17 3.535(5) 3_656
C13 C17 3.247(5) 3_656
C13 C16 3.478(5) 3_656
C17 C101 3.481(4) 3_656
C29 C29 3.573(8) 2_656

loop_
_geom_torsion_atom_site_label_1
_geom_torsion_atom_site_label_2
_geom_torsion_atom_site_label_3
_geom_torsion_atom_site_label_4
_geom_torsion
O1 C35 C36 C36 -31.2(7)
O1 C35 C36 C36 -31.2(7)
C11 C12 C13 C14 0.7(3)
C11 C14 C13 C12 -0.7(3)
C11 C14 C15 C16 179.7(5)
C11 C14 C15 C20 -0.9(8)
C11 C34 C23 C22 -3.1(5)
C11 C34 C23 C24 176.9(3)
C11 C34 C33 C32 -177.0(3)
C12 C11 C14 C13 0.6(3)
C12 C11 C14 C15 -176.2(5)
C12 C11 C34 C23 179.8(3)
C12 C11 C34 C33 -2.5(6)
C12 C13 C14 C15 177.1(4)
C13 C12 C11 C14 -0.7(3)
C13 C12 C11 C34 -179.1(3)
C13 C14 C11 C34 178.6(5)
C13 C14 C15 C16 3.6(6)
C13 C14 C15 C20 -177.0(4)
C14 C11 C34 C23 2.4(7)
C14 C11 C34 C33 -179.9(5)
C14 C15 C16 C17 179.4(3)
C14 C15 C20 C19 179.7(4)
C14 C15 C20 C21 -1.3(5)
C15 C14 C11 C34 1.7(10)
C15 C16 C17 C18 1.0(6)
C15 C20 C19 C18 0.9(6)
C15 C20 C21 C22 -2(1)
C16 C15 C20 C19 -0.9(6)
C16 C15 C20 C21 178.2(3)
C16 C17 C18 C19 -1.0(6)
C17 C16 C15 C20 -0.1(5)
C17 C18 C19 C20 0.0(6)
C18 C19 C20 C21 -178.0(4)
C19 C20 C21 C22 177.0(9)
C20 C21 C22 C23 6(1)
C21 C22 C23 C24 177.9(9)
C21 C22 C23 C34 -2(1)
C22 C23 C24 C25 3.2(9)
C22 C23 C24 C31 180.0(4)
C22 C23 C34 C33 179.2(3)
C23 C24 C25 C26 0(1)
C23 C24 C25 C30 177.2(6)
C23 C24 C31 C30 -178.2(4)
C23 C24 C31 C32 0.9(6)
C23 C34 C33 C32 0.8(6)
C24 C23 C34 C33 -0.7(5)
C24 C25 C26 C27 178.1(5)
C24 C25 C30 C29 -178.6(4)
C24 C25 C30 C31 0.0(3)
C24 C31 C30 C25 0.0(3)
C24 C31 C30 C29 177.8(6)
C24 C31 C32 C33 -0.8(6)
C25 C24 C23 C34 -176.8(5)
C25 C24 C31 C30 0.0(3)
C25 C24 C31 C32 179.1(4)
C25 C26 C27 C28 -0.6(6)
C25 C30 C29 C28 -0.6(6)
C25 C30 C31 C32 -178.6(6)
C26 C25 C24 C31 -178.1(6)
C26 C25 C30 C29 0.1(6)
C26 C25 C30 C31 178.8(4)
C26 C27 C28 C29 0.2(7)
C27 C26 C25 C30 0.5(6)
C27 C28 C29 C30 0.4(6)
C28 C29 C30 C31 -178.0(5)
C29 C30 C31 C32 0(1)
C30 C25 C24 C31 0.0(3)
C30 C31 C32 C33 177.4(5)
C31 C24 C23 C34 -0.1(6)
C31 C32 C33 C34 0.0(6)
